data_7248798
loop_
_publ_author_name
'Zhang, Liang'
'Wu, Di'
'Zhang, Menglong'
'Yu, Fuhai'
'Bao, Ying'
'Xie, Chuang'
'Hou, Baohong'
'Jing, Dingding'
'Zhang, Chuntao'
'Chen, Wei'

_publ_section_title
;
 Theoretical and experimental study of pharmaceutical salts: a case of
 trimethoprim
;
_journal_issue 28
_journal_name_full CrystEngComm
_journal_page_first 3808
_journal_page_last 3822
_journal_paper_doi 10.1039/D4CE00345D
_journal_volume 26
_journal_year 2024
_chemical_formula_moiety 'C10 H11 O5, C14 H19 N4 O3'
_chemical_formula_sum 'C24 H30 N4 O8'
_chemical_formula_weight 502.52
_space_group_crystal_system monoclinic
_space_group_IT_number 14
_space_group_name_Hall '-P 2ybc'
_space_group_name_H-M_alt 'P 1 21/c 1'
_atom_sites_solution_hydrogens mixed
_atom_sites_solution_primary iterative
_audit_creation_date 2024-05-17
_audit_creation_method
;
Olex2 1.5
(compiled 2024.02.16 svn.r378c4104 for OlexSys, GUI svn.r6928)
;
_audit_update_record
;
2024-05-19 deposited with the CCDC.	2024-05-27 downloaded from the CCDC.
;
_cell_angle_alpha 90
_cell_angle_beta 106.408(6)
_cell_angle_gamma 90
_cell_formula_units_Z 4
_cell_length_a 17.5775(9)
_cell_length_b 8.5067(4)
_cell_length_c 16.7661(9)
_cell_measurement_reflns_used 4672
_cell_measurement_temperature 293(2)
_cell_measurement_theta_max 31.1890
_cell_measurement_theta_min 2.4050
_cell_volume 2404.9(2)
_computing_cell_refinement 'CrysAlisPro 1.171.42.49 (Rigaku OD, 2022)'
_computing_data_collection 'CrysAlisPro 1.171.42.49 (Rigaku OD, 2022)'
_computing_data_reduction 'CrysAlisPro 1.171.42.49 (Rigaku OD, 2022)'
_computing_molecular_graphics 'Olex2 1.5 (Dolomanov et al., 2009)'
_computing_publication_material 'Olex2 1.5 (Dolomanov et al., 2009)'
_computing_structure_refinement 'SHELXL 2013/2 (Sheldrick, 2015)'
_computing_structure_solution 'olex2.solve 1.5 (Bourhis et al., 2015)'
_diffrn_ambient_temperature 293(2)
_diffrn_detector 'CCD plate'
_diffrn_measured_fraction_theta_full 0.999
_diffrn_measured_fraction_theta_max 1.000
_diffrn_measurement_details
;
List of Runs (angles in degrees, time in seconds):

  # Type    Start    End  Width  t~exp~   \w     \q     \k     \f   Frames
#--------------------------------------------------------------------------
  1  \w    -93.00  30.00   0.50    1.50    --  -30.00  15.00 180.00  246
  2  \w   -120.00  -9.00   0.50    1.50    --  -30.00 -70.00 180.00  222
  3  \w    -66.00  45.00   0.50    1.50    --  -30.00  70.00 180.00  222
  4  \w   -120.00 -10.00   0.50    1.50    --  -30.00 -70.00  90.00  220
;
_diffrn_measurement_device 'abstract diffractometer'
_diffrn_measurement_device_type 'dtrek-CrysAlisPro-abstract goniometer imported rigaku-d*trek images'
_diffrn_measurement_method '\w scans'
_diffrn_orient_matrix_type 'CrysAlisPro convention (1999,Acta A55,543-557)'
_diffrn_orient_matrix_UB_11 -0.0264225000
_diffrn_orient_matrix_UB_12 -0.0648794000
_diffrn_orient_matrix_UB_13 -0.0080132000
_diffrn_orient_matrix_UB_21 -0.0312397000
_diffrn_orient_matrix_UB_22 0.0501375000
_diffrn_orient_matrix_UB_23 -0.0216762000
_diffrn_orient_matrix_UB_31 0.0097820000
_diffrn_orient_matrix_UB_32 -0.0151580000
_diffrn_orient_matrix_UB_33 -0.0375394000
_diffrn_radiation_monochromator graphite
_diffrn_radiation_probe x-ray
_diffrn_radiation_type 'Mo K\a'
_diffrn_radiation_wavelength 0.71073
_diffrn_reflns_av_R_equivalents 0.0993
_diffrn_reflns_av_unetI/netI 0.0805
_diffrn_reflns_Laue_measured_fraction_full 0.999
_diffrn_reflns_Laue_measured_fraction_max 1.000
_diffrn_reflns_limit_h_max 21
_diffrn_reflns_limit_h_min -21
_diffrn_reflns_limit_k_max 10
_diffrn_reflns_limit_k_min -10
_diffrn_reflns_limit_l_max 20
_diffrn_reflns_limit_l_min -20
_diffrn_reflns_number 19423
_diffrn_reflns_point_group_measured_fraction_full 0.999
_diffrn_reflns_point_group_measured_fraction_max 1.000
_diffrn_reflns_theta_full 25.242
_diffrn_reflns_theta_max 26.371
_diffrn_reflns_theta_min 2.416
_diffrn_source 'fine-focus sealed X-ray tube'
_diffrn_source_type 'Enhance (Mo) X-ray Source'
_exptl_absorpt_coefficient_mu 0.105
_exptl_absorpt_correction_T_max 1.00000
_exptl_absorpt_correction_T_min 0.50132
_exptl_absorpt_correction_type multi-scan
_exptl_absorpt_process_details
;
CrysAlisPro 1.171.42.49 (Rigaku Oxford Diffraction, 2022)
Empirical absorption correction using spherical harmonics,
implemented in SCALE3 ABSPACK scaling algorithm.
;
_exptl_crystal_colour colourless
_exptl_crystal_colour_primary colourless
_exptl_crystal_density_diffrn 1.388
_exptl_crystal_description plate
_exptl_crystal_F_000 1064
_exptl_crystal_recrystallization_method 'Re-crystallisation from solvent: Methanol'
_exptl_crystal_size_max 0.46
_exptl_crystal_size_mid 0.34
_exptl_crystal_size_min 0.06
_refine_diff_density_max 0.346
_refine_diff_density_min -0.250
_refine_diff_density_rms 0.065
_refine_ls_extinction_method none
_refine_ls_goodness_of_fit_ref 1.144
_refine_ls_hydrogen_treatment mixed
_refine_ls_matrix_type full
_refine_ls_number_parameters 351
_refine_ls_number_reflns 4928
_refine_ls_number_restraints 0
_refine_ls_restrained_S_all 1.144
_refine_ls_R_factor_all 0.1354
_refine_ls_R_factor_gt 0.0918
_refine_ls_shift/su_max 0.000
_refine_ls_shift/su_mean 0.000
_refine_ls_structure_factor_coef Fsqd
_refine_ls_weighting_details
;
 w=1/[\s^2^(Fo^2^)+(0.0689P)^2^+1.2682P]
 where P=(Fo^2^+2Fc^2^)/3
;
_refine_ls_weighting_scheme calc
_refine_ls_wR_factor_gt 0.1788
_refine_ls_wR_factor_ref 0.2000
_reflns_Friedel_coverage 0.000
_reflns_number_gt 3427
_reflns_number_total 4928
_reflns_threshold_expression 'I > 2\s(I)'
_cod_data_source_file d4ce00345d2.cif
_cod_data_source_block r20230617c_autored
_cod_depositor_comments 'Adding full bibliography for 7248797--7248804.cif.'
_cod_database_code 7248798
_shelxl_version_number 2013-2
_chemical_oxdiff_formula 'C11 H10 N O'
_shelx_space_group_comment
;
The symmetry employed for this shelxl refinement is uniquely defined
by the following loop, which should always be used as a source of
symmetry information in preference to the above space-group names.
They are only intended as comments.
;
_shelx_estimated_absorpt_t_max 0.994
_shelx_estimated_absorpt_t_min 0.953
_olex2_refinement_description
;
1. Fixed Uiso
 At 1.2 times of:
  All C(H) groups, All C(H,H) groups
 At 1.5 times of:
  All C(H,H,H) groups
2.a Secondary CH2 refined with riding coordinates:
 C10(H10A,H10B)
2.b Aromatic/amide H refined with riding coordinates:
 C14(H14), C4(H4), C17(H17), C8(H8), C21(H21)
2.c Idealised Me refined as rotating group:
 C3(H3C,H3D,H3E), C24(H24A,H24B,H24C), C2(H2A,H2B,H2C), C1(H1A,H1B,H1C),
 C23(H23A,H23B,H23C), C22(H22A,H22B,H22C)
;
_olex2_submission_special_instructions 'No special instructions were received'
_oxdiff_exptl_absorpt_empirical_details
;
Empirical correction (ABSPACK) includes:
- Absorption correction using spherical harmonics
- Frame scaling
;
_oxdiff_exptl_absorpt_empirical_full_max 3.158
_oxdiff_exptl_absorpt_empirical_full_min 0.525

loop_
_space_group_symop_operation_xyz
'x, y, z'
'-x, y+1/2, -z+1/2'
'-x, -y, -z'
'x, -y-1/2, z-1/2'

loop_
_atom_site_label
_atom_site_type_symbol
_atom_site_fract_x
_atom_site_fract_y
_atom_site_fract_z
_atom_site_U_iso_or_equiv
_atom_site_adp_type
_atom_site_occupancy
_atom_site_site_symmetry_order
_atom_site_calc_flag
_atom_site_refinement_flags_posn
_atom_site_refinement_flags_adp
_atom_site_refinement_flags_occupancy
_atom_site_disorder_assembly
_atom_site_disorder_group
O4 O 0.42816(13) 0.5714(3) 0.74359(14) 0.0305(6) Uani 1 1 d . . . . .
O2 O 0.08935(13) 0.1152(3) 0.09509(14) 0.0324(6) Uani 1 1 d . . . . .
O1 O 0.22293(15) 0.1709(3) 0.03538(14) 0.0367(6) Uani 1 1 d . . . . .
O3 O 0.10306(14) 0.1589(3) 0.25969(15) 0.0359(6) Uani 1 1 d . . . . .
O5 O 0.35724(14) 0.6688(3) 0.61991(15) 0.0356(6) Uani 1 1 d . . . . .
O8 O 0.24347(15) 0.6620(3) 0.92955(15) 0.0401(7) Uani 1 1 d . . . . .
O6 O 0.11142(14) 0.9150(3) 0.67815(16) 0.0393(7) Uani 1 1 d . . . . .
O7 O 0.11709(14) 0.8280(3) 0.83263(16) 0.0388(7) Uani 1 1 d . . . . .
N1 N 0.41250(16) 0.4604(4) 0.53387(18) 0.0276(7) Uani 1 1 d . . . . .
N2 N 0.47225(16) 0.2137(3) 0.52228(17) 0.0272(7) Uani 1 1 d . . . . .
N3 N 0.48288(18) 0.3266(4) 0.65148(19) 0.0301(7) Uani 1 1 d . . . . .
N4 N 0.46339(19) 0.1077(4) 0.3945(2) 0.0314(7) Uani 1 1 d . . . . .
C15 C 0.3679(2) 0.6424(4) 0.6971(2) 0.0285(8) Uani 1 1 d . . . . .
C9 C 0.30274(19) 0.2930(4) 0.2532(2) 0.0269(8) Uani 1 1 d . . . . .
C14 C 0.38621(19) 0.4734(4) 0.4487(2) 0.0284(8) Uani 1 1 d . . . . .
H14 H 0.3571 0.5618 0.4256 0.034 Uiso 1 1 calc R U . . .
C16 C 0.3034(2) 0.6990(4) 0.7351(2) 0.0278(8) Uani 1 1 d . . . . .
C13 C 0.45589(19) 0.3323(4) 0.5681(2) 0.0279(8) Uani 1 1 d . . . . .
C4 C 0.23939(19) 0.2574(4) 0.2852(2) 0.0296(8) Uani 1 1 d . . . . .
H4 H 0.2438 0.2779 0.3408 0.036 Uiso 1 1 calc R U . . .
C17 C 0.3064(2) 0.6558(4) 0.8162(2) 0.0298(8) Uani 1 1 d . . . . .
H17 H 0.3494 0.5985 0.8480 0.036 Uiso 1 1 calc R U . . .
C8 C 0.2957(2) 0.2572(4) 0.1701(2) 0.0297(8) Uani 1 1 d . . . . .
H8 H 0.3378 0.2784 0.1484 0.036 Uiso 1 1 calc R U . . .
C6 C 0.1618(2) 0.1589(4) 0.1496(2) 0.0299(8) Uani 1 1 d . . . . .
C11 C 0.40126(19) 0.3615(4) 0.3972(2) 0.0260(8) Uani 1 1 d . . . . .
C12 C 0.44545(19) 0.2275(4) 0.4377(2) 0.0263(8) Uani 1 1 d . . . . .
C7 C 0.2263(2) 0.1900(4) 0.1190(2) 0.0295(8) Uani 1 1 d . . . . .
C5 C 0.1696(2) 0.1916(4) 0.2344(2) 0.0301(8) Uani 1 1 d . . . . .
C20 C 0.1780(2) 0.8313(4) 0.7207(2) 0.0321(9) Uani 1 1 d . . . . .
C21 C 0.2392(2) 0.7886(4) 0.6875(2) 0.0311(8) Uani 1 1 d . . . . .
H21 H 0.2377 0.8193 0.6338 0.037 Uiso 1 1 calc R U . . .
C18 C 0.2447(2) 0.6988(4) 0.8500(2) 0.0331(9) Uani 1 1 d . . . . .
C10 C 0.3760(2) 0.3829(4) 0.3035(2) 0.0290(8) Uani 1 1 d . . . . .
H10A H 0.4203 0.3528 0.2830 0.035 Uiso 1 1 calc R U . . .
H10B H 0.3666 0.4940 0.2920 0.035 Uiso 1 1 calc R U . . .
C19 C 0.1796(2) 0.7848(4) 0.8017(2) 0.0331(9) Uani 1 1 d . . . . .
C3 C 0.1967(2) 0.0190(4) -0.0011(2) 0.0375(9) Uani 1 1 d . . . . .
H3C H 0.2124 0.0063 -0.0511 0.056 Uiso 1 1 calc R U . . .
H3D H 0.1400 0.0124 -0.0139 0.056 Uiso 1 1 calc R U . . .
H3E H 0.2204 -0.0625 0.0377 0.056 Uiso 1 1 calc R U . . .
C24 C 0.3043(2) 0.5576(5) 0.9767(2) 0.0406(10) Uani 1 1 d . . . . .
H24A H 0.3017 0.4598 0.9475 0.061 Uiso 1 1 calc R U . . .
H24B H 0.2962 0.5387 1.0302 0.061 Uiso 1 1 calc R U . . .
H24C H 0.3554 0.6048 0.9839 0.061 Uiso 1 1 calc R U . . .
C2 C 0.0551(2) -0.0313(4) 0.1123(2) 0.0417(10) Uani 1 1 d . . . . .
H2A H 0.0245 -0.0776 0.0611 0.063 Uiso 1 1 calc R U . . .
H2B H 0.0213 -0.0113 0.1473 0.063 Uiso 1 1 calc R U . . .
H2C H 0.0967 -0.1021 0.1401 0.063 Uiso 1 1 calc R U . . .
C1 C 0.0985(2) 0.2258(5) 0.3366(2) 0.0410(10) Uani 1 1 d . . . . .
H1A H 0.1064 0.3374 0.3357 0.061 Uiso 1 1 calc R U . . .
H1B H 0.1389 0.1804 0.3818 0.061 Uiso 1 1 calc R U . . .
H1C H 0.0473 0.2046 0.3440 0.061 Uiso 1 1 calc R U . . .
C23 C 0.0707(2) 0.6985(5) 0.8505(3) 0.0436(10) Uani 1 1 d . . . . .
H23A H 0.0543 0.6312 0.8028 0.065 Uiso 1 1 calc R U . . .
H23B H 0.0247 0.7391 0.8637 0.065 Uiso 1 1 calc R U . . .
H23C H 0.1023 0.6396 0.8970 0.065 Uiso 1 1 calc R U . . .
C22 C 0.1057(2) 0.9612(5) 0.5944(2) 0.0424(10) Uani 1 1 d . . . . .
H22A H 0.1035 0.8692 0.5607 0.064 Uiso 1 1 calc R U . . .
H22B H 0.1512 1.0229 0.5937 0.064 Uiso 1 1 calc R U . . .
H22C H 0.0585 1.0224 0.5727 0.064 Uiso 1 1 calc R U . . .
H4A H 0.490(2) 0.023(4) 0.422(2) 0.033(10) Uiso 1 1 d . . . . .
H3A H 0.510(2) 0.243(5) 0.675(3) 0.055(13) Uiso 1 1 d . . . . .
H4B H 0.4449(19) 0.098(4) 0.342(2) 0.024(10) Uiso 1 1 d . . . . .
H3B H 0.468(3) 0.408(6) 0.689(3) 0.082(16) Uiso 1 1 d . . . . .
H1 H 0.396(2) 0.536(5) 0.564(3) 0.066(15) Uiso 1 1 d . . . . .

loop_
_atom_site_aniso_label
_atom_site_aniso_U_11
_atom_site_aniso_U_22
_atom_site_aniso_U_33
_atom_site_aniso_U_23
_atom_site_aniso_U_13
_atom_site_aniso_U_12
O4 0.0333(13) 0.0269(13) 0.0291(13) -0.0006(11) 0.0049(11) 0.0045(11)
O2 0.0342(13) 0.0274(14) 0.0321(14) 0.0018(11) 0.0035(11) -0.0017(11)
O1 0.0474(15) 0.0348(15) 0.0267(13) -0.0014(12) 0.0089(12) -0.0024(12)
O3 0.0375(14) 0.0374(16) 0.0350(14) -0.0073(12) 0.0140(12) -0.0049(12)
O5 0.0467(15) 0.0312(15) 0.0292(14) 0.0014(11) 0.0112(12) 0.0072(12)
O8 0.0441(15) 0.0481(17) 0.0284(14) 0.0002(13) 0.0108(12) 0.0129(13)
O6 0.0405(14) 0.0356(16) 0.0397(15) 0.0012(13) 0.0081(12) 0.0075(12)
O7 0.0390(14) 0.0332(15) 0.0461(16) -0.0051(13) 0.0153(13) 0.0068(12)
N1 0.0326(16) 0.0224(16) 0.0280(16) -0.0011(14) 0.0087(13) 0.0022(13)
N2 0.0326(15) 0.0204(15) 0.0286(15) -0.0004(13) 0.0086(13) 0.0009(12)
N3 0.0376(17) 0.0260(17) 0.0269(16) 0.0003(14) 0.0094(14) -0.0008(14)
N4 0.0420(18) 0.0240(17) 0.0251(17) 0.0005(15) 0.0045(15) 0.0043(14)
C15 0.0361(19) 0.0181(18) 0.030(2) -0.0051(15) 0.0067(16) -0.0054(15)
C9 0.0322(18) 0.0196(18) 0.0285(18) 0.0017(15) 0.0081(15) 0.0034(14)
C14 0.0307(18) 0.0227(18) 0.0299(19) 0.0037(16) 0.0056(16) -0.0011(15)
C16 0.0343(19) 0.0190(18) 0.0286(18) -0.0073(15) 0.0067(16) -0.0045(15)
C13 0.0274(17) 0.0265(19) 0.0297(19) -0.0002(16) 0.0079(15) -0.0017(15)
C4 0.0349(18) 0.0257(19) 0.0267(18) 0.0006(16) 0.0061(16) 0.0017(15)
C17 0.0354(19) 0.0232(19) 0.0291(19) -0.0041(16) 0.0066(16) 0.0036(15)
C8 0.0311(18) 0.028(2) 0.0309(19) 0.0020(16) 0.0104(16) 0.0005(15)
C6 0.0298(18) 0.0207(18) 0.036(2) 0.0028(16) 0.0040(16) 0.0033(15)
C11 0.0273(17) 0.0213(18) 0.0298(18) 0.0019(15) 0.0087(15) -0.0038(14)
C12 0.0278(17) 0.0216(18) 0.0293(19) -0.0026(15) 0.0078(15) -0.0037(14)
C7 0.041(2) 0.0235(18) 0.0231(17) 0.0036(15) 0.0071(16) 0.0065(16)
C5 0.0331(19) 0.0223(18) 0.035(2) 0.0003(16) 0.0093(16) 0.0029(15)
C20 0.0300(18) 0.0225(18) 0.040(2) -0.0087(17) 0.0038(17) 0.0005(15)
C21 0.040(2) 0.0226(19) 0.0288(19) 0.0006(16) 0.0074(16) -0.0021(16)
C18 0.040(2) 0.030(2) 0.028(2) -0.0060(17) 0.0073(17) 0.0009(17)
C10 0.0340(18) 0.0224(18) 0.0307(19) 0.0017(16) 0.0093(16) -0.0036(15)
C19 0.0323(19) 0.030(2) 0.037(2) -0.0109(17) 0.0100(17) -0.0005(16)
C3 0.042(2) 0.034(2) 0.033(2) -0.0073(18) 0.0052(17) 0.0003(17)
C24 0.051(2) 0.041(2) 0.031(2) 0.0033(18) 0.0123(18) 0.0079(19)
C2 0.045(2) 0.028(2) 0.046(2) 0.0029(19) 0.0033(19) -0.0051(18)
C1 0.042(2) 0.042(2) 0.043(2) -0.005(2) 0.0194(19) -0.0029(19)
C23 0.043(2) 0.045(3) 0.047(2) 0.002(2) 0.019(2) 0.0017(19)
C22 0.044(2) 0.036(2) 0.043(2) 0.0044(19) 0.0050(19) 0.0067(18)

loop_
_atom_type_symbol
_atom_type_description
_atom_type_scat_dispersion_real
_atom_type_scat_dispersion_imag
_atom_type_scat_source
C C 0.0033 0.0016 'International Tables Vol C Tables 4.2.6.8 and 6.1.1.4'
H H 0.0000 0.0000 'International Tables Vol C Tables 4.2.6.8 and 6.1.1.4'
N N 0.0061 0.0033 'International Tables Vol C Tables 4.2.6.8 and 6.1.1.4'
O O 0.0106 0.0060 'International Tables Vol C Tables 4.2.6.8 and 6.1.1.4'

loop_
_geom_angle_atom_site_label_1
_geom_angle_atom_site_label_2
_geom_angle_atom_site_label_3
_geom_angle
_geom_angle_site_symmetry_1
_geom_angle_site_symmetry_3
_geom_angle_publ_flag
C6 O2 C2 117.0(3) . . ?
C7 O1 C3 116.5(3) . . ?
C5 O3 C1 117.6(3) . . ?
C18 O8 C24 117.4(3) . . ?
C20 O6 C22 117.4(3) . . ?
C19 O7 C23 115.2(3) . . ?
C14 N1 H1 117(3) . . ?
C13 N1 C14 119.1(3) . . ?
C13 N1 H1 124(3) . . ?
C13 N2 C12 117.4(3) . . ?
C13 N3 H3A 119(3) . . ?
C13 N3 H3B 123(3) . . ?
H3A N3 H3B 118(4) . . ?
C12 N4 H4A 119(2) . . ?
C12 N4 H4B 124(2) . . ?
H4A N4 H4B 116(3) . . ?
O4 C15 C16 118.7(3) . . ?
O5 C15 O4 124.2(3) . . ?
O5 C15 C16 117.1(3) . . ?
C4 C9 C10 122.2(3) . . ?
C8 C9 C4 118.6(3) . . ?
C8 C9 C10 118.9(3) . . ?
N1 C14 H14 118.9 . . ?
C11 C14 N1 122.3(3) . . ?
C11 C14 H14 118.9 . . ?
C17 C16 C15 119.7(3) . . ?
C17 C16 C21 120.0(3) . . ?
C21 C16 C15 120.2(3) . . ?
N2 C13 N1 122.9(3) . . ?
N3 C13 N1 117.3(3) . . ?
N3 C13 N2 119.8(3) . . ?
C9 C4 H4 119.7 . . ?
C5 C4 C9 120.7(3) . . ?
C5 C4 H4 119.7 . . ?
C16 C17 H17 119.9 . . ?
C16 C17 C18 120.2(3) . . ?
C18 C17 H17 119.9 . . ?
C9 C8 H8 119.4 . . ?
C9 C8 C7 121.2(3) . . ?
C7 C8 H8 119.4 . . ?
O2 C6 C7 119.8(3) . . ?
O2 C6 C5 121.5(3) . . ?
C7 C6 C5 118.2(3) . . ?
C14 C11 C12 115.4(3) . . ?
C14 C11 C10 121.4(3) . . ?
C12 C11 C10 123.1(3) . . ?
N2 C12 C11 122.8(3) . . ?
N4 C12 N2 115.6(3) . . ?
N4 C12 C11 121.7(3) . . ?
O1 C7 C8 116.5(3) . . ?
O1 C7 C6 122.6(3) . . ?
C6 C7 C8 120.6(3) . . ?
O3 C5 C4 124.6(3) . . ?
O3 C5 C6 114.7(3) . . ?
C4 C5 C6 120.6(3) . . ?
O6 C20 C21 124.4(3) . . ?
O6 C20 C19 115.2(3) . . ?
C21 C20 C19 120.4(3) . . ?
C16 C21 H21 120.0 . . ?
C20 C21 C16 120.0(3) . . ?
C20 C21 H21 120.0 . . ?
O8 C18 C17 123.8(3) . . ?
O8 C18 C19 116.4(3) . . ?
C19 C18 C17 119.8(3) . . ?
C9 C10 H10A 107.9 . . ?
C9 C10 H10B 107.9 . . ?
C11 C10 C9 117.8(3) . . ?
C11 C10 H10A 107.9 . . ?
C11 C10 H10B 107.9 . . ?
H10A C10 H10B 107.2 . . ?
O7 C19 C20 118.9(3) . . ?
O7 C19 C18 121.5(3) . . ?
C18 C19 C20 119.6(3) . . ?
O1 C3 H3C 109.5 . . ?
O1 C3 H3D 109.5 . . ?
O1 C3 H3E 109.5 . . ?
H3C C3 H3D 109.5 . . ?
H3C C3 H3E 109.5 . . ?
H3D C3 H3E 109.5 . . ?
O8 C24 H24A 109.5 . . ?
O8 C24 H24B 109.5 . . ?
O8 C24 H24C 109.5 . . ?
H24A C24 H24B 109.5 . . ?
H24A C24 H24C 109.5 . . ?
H24B C24 H24C 109.5 . . ?
O2 C2 H2A 109.5 . . ?
O2 C2 H2B 109.5 . . ?
O2 C2 H2C 109.5 . . ?
H2A C2 H2B 109.5 . . ?
H2A C2 H2C 109.5 . . ?
H2B C2 H2C 109.5 . . ?
O3 C1 H1A 109.5 . . ?
O3 C1 H1B 109.5 . . ?
O3 C1 H1C 109.5 . . ?
H1A C1 H1B 109.5 . . ?
H1A C1 H1C 109.5 . . ?
H1B C1 H1C 109.5 . . ?
O7 C23 H23A 109.5 . . ?
O7 C23 H23B 109.5 . . ?
O7 C23 H23C 109.5 . . ?
H23A C23 H23B 109.5 . . ?
H23A C23 H23C 109.5 . . ?
H23B C23 H23C 109.5 . . ?
O6 C22 H22A 109.5 . . ?
O6 C22 H22B 109.5 . . ?
O6 C22 H22C 109.5 . . ?
H22A C22 H22B 109.5 . . ?
H22A C22 H22C 109.5 . . ?
H22B C22 H22C 109.5 . . ?

loop_
_geom_bond_atom_site_label_1
_geom_bond_atom_site_label_2
_geom_bond_distance
_geom_bond_site_symmetry_2
_geom_bond_publ_flag
O4 C15 1.276(4) . ?
O2 C6 1.391(4) . ?
O2 C2 1.449(4) . ?
O1 C7 1.395(4) . ?
O1 C3 1.448(4) . ?
O3 C5 1.380(4) . ?
O3 C1 1.433(4) . ?
O5 C15 1.274(4) . ?
O8 C18 1.376(4) . ?
O8 C24 1.442(4) . ?
O6 C20 1.384(4) . ?
O6 C22 1.434(4) . ?
O7 C19 1.391(4) . ?
O7 C23 1.452(5) . ?
N1 C14 1.375(4) . ?
N1 C13 1.361(4) . ?
N1 H1 0.91(5) . ?
N2 C13 1.347(4) . ?
N2 C12 1.366(4) . ?
N3 C13 1.344(4) . ?
N3 H3A 0.89(4) . ?
N3 H3B 1.01(5) . ?
N4 C12 1.340(4) . ?
N4 H4A 0.91(4) . ?
N4 H4B 0.85(3) . ?
C15 C16 1.526(5) . ?
C9 C4 1.399(5) . ?
C9 C8 1.396(5) . ?
C9 C10 1.531(4) . ?
C14 H14 0.9300 . ?
C14 C11 1.361(5) . ?
C16 C17 1.394(5) . ?
C16 C21 1.408(5) . ?
C4 H4 0.9300 . ?
C4 C5 1.397(5) . ?
C17 H17 0.9300 . ?
C17 C18 1.407(5) . ?
C8 H8 0.9300 . ?
C8 C7 1.399(5) . ?
C6 C7 1.397(5) . ?
C6 C5 1.418(5) . ?
C11 C12 1.438(5) . ?
C11 C10 1.517(4) . ?
C20 C21 1.392(5) . ?
C20 C19 1.406(5) . ?
C21 H21 0.9300 . ?
C18 C19 1.406(5) . ?
C10 H10A 0.9700 . ?
C10 H10B 0.9700 . ?
C3 H3C 0.9600 . ?
C3 H3D 0.9600 . ?
C3 H3E 0.9600 . ?
C24 H24A 0.9600 . ?
C24 H24B 0.9600 . ?
C24 H24C 0.9600 . ?
C2 H2A 0.9600 . ?
C2 H2B 0.9600 . ?
C2 H2C 0.9600 . ?
C1 H1A 0.9600 . ?
C1 H1B 0.9600 . ?
C1 H1C 0.9600 . ?
C23 H23A 0.9600 . ?
C23 H23B 0.9600 . ?
C23 H23C 0.9600 . ?
C22 H22A 0.9600 . ?
C22 H22B 0.9600 . ?
C22 H22C 0.9600 . ?

loop_
_geom_torsion_atom_site_label_1
_geom_torsion_atom_site_label_2
_geom_torsion_atom_site_label_3
_geom_torsion_atom_site_label_4
_geom_torsion
_geom_torsion_site_symmetry_1
_geom_torsion_site_symmetry_2
_geom_torsion_site_symmetry_3
_geom_torsion_site_symmetry_4
_geom_torsion_publ_flag
O4 C15 C16 C17 -7.9(5) . . . . ?
O4 C15 C16 C21 174.9(3) . . . . ?
O2 C6 C7 O1 -3.6(5) . . . . ?
O2 C6 C7 C8 170.0(3) . . . . ?
O2 C6 C5 O3 7.2(5) . . . . ?
O2 C6 C5 C4 -170.4(3) . . . . ?
O5 C15 C16 C17 171.7(3) . . . . ?
O5 C15 C16 C21 -5.6(5) . . . . ?
O8 C18 C19 O7 -0.9(5) . . . . ?
O8 C18 C19 C20 177.9(3) . . . . ?
O6 C20 C21 C16 -178.0(3) . . . . ?
O6 C20 C19 O7 -1.3(5) . . . . ?
O6 C20 C19 C18 179.8(3) . . . . ?
N1 C14 C11 C12 0.9(5) . . . . ?
N1 C14 C11 C10 -176.2(3) . . . . ?
C15 C16 C17 C18 -175.9(3) . . . . ?
C15 C16 C21 C20 175.8(3) . . . . ?
C9 C4 C5 O3 -177.2(3) . . . . ?
C9 C4 C5 C6 0.2(5) . . . . ?
C9 C8 C7 O1 174.9(3) . . . . ?
C9 C8 C7 C6 0.9(5) . . . . ?
C14 N1 C13 N2 -2.4(5) . . . . ?
C14 N1 C13 N3 177.7(3) . . . . ?
C14 C11 C12 N2 -1.3(5) . . . . ?
C14 C11 C12 N4 179.0(3) . . . . ?
C14 C11 C10 C9 -103.2(4) . . . . ?
C16 C17 C18 O8 -179.5(3) . . . . ?
C16 C17 C18 C19 0.3(5) . . . . ?
C13 N1 C14 C11 0.8(5) . . . . ?
C13 N2 C12 N4 179.6(3) . . . . ?
C13 N2 C12 C11 -0.1(5) . . . . ?
C4 C9 C8 C7 1.2(5) . . . . ?
C4 C9 C10 C11 31.3(5) . . . . ?
C17 C16 C21 C20 -1.4(5) . . . . ?
C17 C18 C19 O7 179.3(3) . . . . ?
C17 C18 C19 C20 -1.9(5) . . . . ?
C8 C9 C4 C5 -1.8(5) . . . . ?
C8 C9 C10 C11 -154.4(3) . . . . ?
C12 N2 C13 N1 2.0(5) . . . . ?
C12 N2 C13 N3 -178.1(3) . . . . ?
C12 C11 C10 C9 79.8(4) . . . . ?
C7 C6 C5 O3 179.5(3) . . . . ?
C7 C6 C5 C4 1.9(5) . . . . ?
C5 C6 C7 O1 -176.0(3) . . . . ?
C5 C6 C7 C8 -2.4(5) . . . . ?
C21 C16 C17 C18 1.3(5) . . . . ?
C21 C20 C19 O7 -179.3(3) . . . . ?
C21 C20 C19 C18 1.9(5) . . . . ?
C10 C9 C4 C5 172.5(3) . . . . ?
C10 C9 C8 C7 -173.3(3) . . . . ?
C10 C11 C12 N2 175.8(3) . . . . ?
C10 C11 C12 N4 -3.8(5) . . . . ?
C19 C20 C21 C16 -0.2(5) . . . . ?
C3 O1 C7 C8 132.7(3) . . . . ?
C3 O1 C7 C6 -53.5(4) . . . . ?
C24 O8 C18 C17 -7.7(5) . . . . ?
C24 O8 C18 C19 172.5(3) . . . . ?
C2 O2 C6 C7 124.5(4) . . . . ?
C2 O2 C6 C5 -63.3(4) . . . . ?
C1 O3 C5 C4 13.6(5) . . . . ?
C1 O3 C5 C6 -163.9(3) . . . . ?
C23 O7 C19 C20 116.0(4) . . . . ?
C23 O7 C19 C18 -65.2(4) . . . . ?
C22 O6 C20 C21 -0.3(5) . . . . ?
C22 O6 C20 C19 -178.2(3) . . . . ?
